data_4127679
loop_
_publ_author_name
'Touge, Taichiro'
'Sakaguchi, Kazuhiko'
'Tamaki, Nao'
'Nara, Hideki'
'Yokozawa, Tohru'
'Matsumura, Kazuhiko'
'Kayaki, Yoshihito'

_publ_section_title
;
 Multiple Absolute Stereocontrol in Cascade Lactone Formation via Dynamic
 Kinetic Resolution Driven by the Asymmetric Transfer Hydrogenation of
 Keto Acids with Oxo-Tethered Ruthenium Catalysts.
;
_journal_issue 41
_journal_name_full 'Journal of the American Chemical Society'
_journal_page_first 16354
_journal_page_last 16361
_journal_paper_doi 10.1021/jacs.9b07297
_journal_volume 141
_journal_year 2019
_chemical_absolute_configuration ad
_chemical_formula_moiety 'C12 H11 Cl O2'
_chemical_formula_sum 'C12 H11 Cl O2'
_chemical_formula_weight 222.66
_chemical_name_systematic
;
(3aS,9bR)-8-chloro-3a,4,5,9b-tetrahydronaphtho[1,2-b]furan-2(3H)-one
;
_space_group_crystal_system orthorhombic
_space_group_IT_number 19
_space_group_name_Hall 'P 2ac 2ab'
_space_group_name_H-M_alt 'P 21 21 21'
_symmetry_space_group_name_Hall 'P 2ac 2ab'
_symmetry_space_group_name_H-M 'P 21 21 21'
_atom_sites_solution_hydrogens geom
_atom_sites_solution_primary dual
_audit_creation_date 2019-02-15
_audit_creation_method
;
Olex2 1.3-ac4
(compiled 2018.12.05 svn.r3537 for Rigaku Oxford Diffraction, GUI svn.r5625)
;
_cell_angle_alpha 90
_cell_angle_beta 90
_cell_angle_gamma 90
_cell_formula_units_Z 4
_cell_length_a 4.98860(10)
_cell_length_b 7.73610(10)
_cell_length_c 26.4469(4)
_cell_measurement_reflns_used 6203
_cell_measurement_temperature 99.99(10)
_cell_measurement_theta_max 75.4600
_cell_measurement_theta_min 3.3390
_cell_volume 1020.65(3)
_computing_cell_refinement 'CrysAlisPro 1.171.40.37a (Rigaku OD, 2019)'
_computing_data_collection 'CrysAlisPro 1.171.40.37a (Rigaku OD, 2019)'
_computing_data_reduction 'CrysAlisPro 1.171.40.37a (Rigaku OD, 2019)'
_computing_molecular_graphics 'Olex2 (Dolomanov et al., 2009)'
_computing_publication_material 'Olex2 (Dolomanov et al., 2009)'
_computing_structure_refinement 'ShelXL (Sheldrick, 2015)'
_computing_structure_solution 'ShelXT (Sheldrick, 2015)'
_diffrn_ambient_environment N~2~
_diffrn_ambient_temperature 99.99(10)
_diffrn_detector 'CCD plate'
_diffrn_detector_area_resol_mean 10.0000
_diffrn_detector_type HyPix
_diffrn_measured_fraction_theta_full 1.000
_diffrn_measured_fraction_theta_max 0.988
_diffrn_measurement_details
;
List of Runs (angles in degrees, time in seconds):

  # Type    Start    End  Width  t~exp~   \w     \q     \k     \f   Frames
--------------------------------------------------------------------------
  1  \w   -103.00 -18.00   0.50    0.05    --  -39.70 141.00  94.00  170
  2  \w    -83.00 -13.00   0.50    0.05    --  -94.50  95.00  31.00  140
  3  \w   -177.00 -55.00   0.50    0.05    --  -94.50 -28.00  68.00  244
  4  \w     37.00 119.00   0.50    0.05    --  114.32-128.00-151.00  164
  5  \w    -26.00  43.00   0.50    0.05    --  -39.70  19.00 -60.00  138
  6  \w     -4.00  85.00   0.50    0.05    --   39.70 -99.00  90.00  178
  7  \w    -51.00 -15.00   0.50    0.05    --  -94.50  45.00-120.00   72
  8  \w     39.00  71.00   0.50    0.05    --  114.32 -61.00  90.00   64
  9  \w     39.00  71.00   0.50    0.05    --  114.32 -61.00 -30.00   64
 10  \w     39.00  71.00   0.50    0.05    --  114.32 -61.00-180.00   64
 11  \w     39.00  71.00   0.50    0.05    --  114.32 -61.00-150.00   64
 12  \w     92.00 178.00   0.50    0.05    --  114.32 125.00-150.00  172
 13  \w     33.00 108.00   0.50    0.05    --  114.32 -95.00 -78.00  150
 14  \w     39.00  71.00   0.50    0.05    --  114.32 -61.00 -60.00   64
 15  \w     39.00  71.00   0.50    0.05    --  114.32 -61.00 120.00   64
 16  \w     77.00 178.00   0.50    0.05    --  114.32  30.00-120.00  202
 17  \w   -115.00 -12.00   0.50    0.05    --  -39.70 -57.00  60.00  206
 18  \w   -117.00 -69.00   0.50    0.05    --  -39.70-128.00-151.00   96
 19  \w   -114.00  -5.00   0.50    0.05    --  -39.70 -77.00 -30.00  218
 20  \w   -115.00 -12.00   0.50    0.05    --  -39.70 -57.00-180.00  206
 21  \w   -170.00 -60.00   0.50    0.05    --  -94.50 -77.00-180.00  220
 22  \w   -170.00 -65.00   0.50    0.05    --  -94.50 -61.00-120.00  210
 23  \w   -174.00 -65.00   0.50    0.05    --  -94.50 -45.00 -30.00  218
 24  \w     35.00  97.00   0.50    0.05    --  114.32  15.00  90.00  124
;
_diffrn_measurement_device 'four-circle diffractometer'
_diffrn_measurement_device_type 'XtaLAB Synergy, Dualflex, HyPix'
_diffrn_measurement_method '\w scans'
_diffrn_orient_matrix_type 'CrysAlisPro convention (1999,Acta A55,543-557)'
_diffrn_orient_matrix_UB_11 -0.2642152000
_diffrn_orient_matrix_UB_12 -0.0819036000
_diffrn_orient_matrix_UB_13 0.0183073000
_diffrn_orient_matrix_UB_21 0.1140610000
_diffrn_orient_matrix_UB_22 -0.1812947000
_diffrn_orient_matrix_UB_23 -0.0108929000
_diffrn_orient_matrix_UB_31 0.1119963000
_diffrn_orient_matrix_UB_32 -0.0088014000
_diffrn_orient_matrix_UB_33 0.0542208000
_diffrn_radiation_monochromator mirror
_diffrn_radiation_probe x-ray
_diffrn_radiation_type CuK\a
_diffrn_radiation_wavelength 1.54184
_diffrn_reflns_av_R_equivalents 0.0418
_diffrn_reflns_av_unetI/netI 0.0262
_diffrn_reflns_Laue_measured_fraction_full 1.000
_diffrn_reflns_Laue_measured_fraction_max 0.988
_diffrn_reflns_limit_h_max 6
_diffrn_reflns_limit_h_min -5
_diffrn_reflns_limit_k_max 9
_diffrn_reflns_limit_k_min -9
_diffrn_reflns_limit_l_max 33
_diffrn_reflns_limit_l_min -26
_diffrn_reflns_number 9699
_diffrn_reflns_point_group_measured_fraction_full 1.000
_diffrn_reflns_point_group_measured_fraction_max 0.977
_diffrn_reflns_theta_full 67.684
_diffrn_reflns_theta_max 76.400
_diffrn_reflns_theta_min 3.342
_diffrn_source 'micro-focus sealed X-ray tube'
_diffrn_source_type 'PhotonJet (Cu) X-ray Source'
_exptl_absorpt_coefficient_mu 3.109
_exptl_absorpt_correction_T_max 1.000
_exptl_absorpt_correction_T_min 0.405
_exptl_absorpt_correction_type gaussian
_exptl_absorpt_process_details
;
CrysAlisPro 1.171.40.37a (Rigaku Oxford Diffraction, 2019)
Numerical absorption correction based on gaussian integration over
            a multifaceted crystal model
Empirical absorption correction using spherical harmonics,
 implemented in SCALE3 ABSPACK scaling algorithm.
;
_exptl_crystal_colour colourless
_exptl_crystal_density_diffrn 1.449
_exptl_crystal_description prism
_exptl_crystal_F_000 464
_exptl_crystal_size_max 0.379
_exptl_crystal_size_mid 0.223
_exptl_crystal_size_min 0.144
_refine_diff_density_max 0.193
_refine_diff_density_min -0.409
_refine_diff_density_rms 0.060
_refine_ls_abs_structure_details
;
 Flack x determined using 771 quotients [(I+)-(I-)]/[(I+)+(I-)]
 (Parsons, Flack and Wagner, Acta Cryst. B69 (2013) 249-259).
;
_refine_ls_abs_structure_Flack -0.003(8)
_refine_ls_extinction_method none
_refine_ls_goodness_of_fit_ref 0.940
_refine_ls_hydrogen_treatment constr
_refine_ls_matrix_type full
_refine_ls_number_parameters 136
_refine_ls_number_reflns 2088
_refine_ls_number_restraints 0
_refine_ls_restrained_S_all 0.940
_refine_ls_R_factor_all 0.0335
_refine_ls_R_factor_gt 0.0322
_refine_ls_shift/su_max 0.001
_refine_ls_shift/su_mean 0.000
_refine_ls_structure_factor_coef Fsqd
_refine_ls_weighting_details 'w=1/[\s^2^(Fo^2^)+(0.1000P)^2^] where P=(Fo^2^+2Fc^2^)/3'
_refine_ls_weighting_scheme calc
_refine_ls_wR_factor_gt 0.1020
_refine_ls_wR_factor_ref 0.1057
_reflns_Friedel_coverage 0.638
_reflns_Friedel_fraction_full 1.000
_reflns_Friedel_fraction_max 0.960
_reflns_number_gt 2037
_reflns_number_total 2088
_reflns_threshold_expression 'I > 2\s(I)'
_cod_data_source_file ja9b07297_si_003.cif
_cod_data_source_block exp_46
_cod_database_code 4127679
_shelx_shelxl_version_number 2018/3
_shelx_space_group_comment
;
The symmetry employed for this shelxl refinement is uniquely defined
by the following loop, which should always be used as a source of
symmetry information in preference to the above space-group names.
They are only intended as comments.
;
_diffrn_oxdiff_digest_frames
;
01d9c0e9d64be7c6237256d31bb8cfa0b103512b9b6
;
_reflns_odcompleteness_completeness 99.91
_reflns_odcompleteness_iscentric 1
_reflns_odcompleteness_theta 68.13
_olex2_refinement_description
;
1. Fixed Uiso
 At 1.2 times of:
  All C(H) groups, All C(H,H) groups
2.a Ternary CH refined with riding coordinates:
 C00B(H00C), C00D(H00F)
2.b Secondary CH2 refined with riding coordinates:
 C007(H00A,H00B), C00C(H00D,H00E), C00F(H00G,H00H)
2.c Aromatic/amide H refined with riding coordinates:
 C005(H005), C006(H006), C009(H009)
;
_ins_header
;
TITL exp_46 in P2(1)2(1)2(1) 
REM P2(1)2(1)2(1) (#19 in standard setting)
CELL 1.54184   4.988550   7.736078  26.446929  90.0000  90.0000  90.0000
ZERR    4.00   0.000073   0.000101   0.000444   0.0000   0.0000   0.0000
LATT -1
SYMM -x+1/2,-y, z+1/2 
SYMM -x, y+1/2,-z+1/2 
SYMM  x+1/2,-y+1/2,-z 
SFAC C H N O
UNIT 44.00 40.00 4.00 4.00
TREF
HKLF 4
END
;
_olex2_submission_special_instructions 'No special instructions were received'
_oxdiff_exptl_absorpt_empirical_details
;
Empirical correction (ABSPACK) includes:
- Absorption correction using spherical harmonics
- Frame scaling
;
_oxdiff_exptl_absorpt_empirical_full_max 2.059
_oxdiff_exptl_absorpt_empirical_full_min 0.495

loop_
_space_group_symop_operation_xyz
'x, y, z'
'-x+1/2, -y, z+1/2'
'-x, y+1/2, -z+1/2'
'x+1/2, -y+1/2, -z'

loop_
_atom_site_label
_atom_site_type_symbol
_atom_site_fract_x
_atom_site_fract_y
_atom_site_fract_z
_atom_site_U_iso_or_equiv
_atom_site_adp_type
_atom_site_occupancy
_atom_site_site_symmetry_order
_atom_site_calc_flag
_atom_site_refinement_flags_posn
Cl01 Cl 0.12554(12) -0.00343(6) 0.31682(2) 0.0289(2) Uani 1 1 d .
O002 O 0.6517(3) 0.36019(19) 0.46269(5) 0.0186(3) Uani 1 1 d .
O003 O 0.6644(3) 0.4775(2) 0.53971(6) 0.0239(4) Uani 1 1 d .
C004 C 0.6283(4) 0.3528(3) 0.37131(7) 0.0162(4) Uani 1 1 d .
C005 C 0.4860(4) 0.1991(3) 0.36441(7) 0.0189(4) Uani 1 1 d .
H005 H 0.511663 0.106220 0.386204 0.023 Uiso 1 1 calc R
C006 C 0.4126(4) 0.4730(3) 0.29759(8) 0.0222(4) Uani 1 1 d .
H006 H 0.389885 0.563639 0.274874 0.027 Uiso 1 1 calc R
C007 C 0.8150(4) 0.6877(3) 0.40071(8) 0.0220(5) Uani 1 1 d .
H00A H 0.652079 0.702011 0.420289 0.026 Uiso 1 1 calc R
H00B H 0.920856 0.792207 0.404066 0.026 Uiso 1 1 calc R
C008 C 0.5942(4) 0.4917(3) 0.33785(8) 0.0182(4) Uani 1 1 d .
C009 C 0.2674(4) 0.3227(3) 0.29111(8) 0.0219(4) Uani 1 1 d .
H009 H 0.145404 0.312351 0.264690 0.026 Uiso 1 1 calc R
C00A C 0.7641(4) 0.4618(3) 0.49869(8) 0.0189(4) Uani 1 1 d .
C00B C 0.9741(4) 0.5331(3) 0.42096(8) 0.0203(5) Uani 1 1 d .
H00C H 1.146930 0.523478 0.403576 0.024 Uiso 1 1 calc R
C00C C 0.7441(5) 0.6585(3) 0.34504(8) 0.0215(5) Uani 1 1 d .
H00D H 0.634860 0.753810 0.333069 0.026 Uiso 1 1 calc R
H00E H 0.907263 0.656022 0.325109 0.026 Uiso 1 1 calc R
C00D C 0.8160(4) 0.3658(3) 0.41599(7) 0.0178(4) Uani 1 1 d .
H00F H 0.939991 0.267552 0.415675 0.021 Uiso 1 1 calc R
C00E C 0.3069(4) 0.1869(3) 0.32484(8) 0.0213(4) Uani 1 1 d .
C00F C 1.0147(4) 0.5431(3) 0.47785(8) 0.0220(5) Uani 1 1 d .
H00G H 1.172817 0.479241 0.488134 0.026 Uiso 1 1 calc R
H00H H 1.031953 0.662136 0.488943 0.026 Uiso 1 1 calc R

loop_
_atom_site_aniso_label
_atom_site_aniso_U_11
_atom_site_aniso_U_22
_atom_site_aniso_U_33
_atom_site_aniso_U_23
_atom_site_aniso_U_13
_atom_site_aniso_U_12
Cl01 0.0352(3) 0.0252(3) 0.0263(3) -0.0032(2) -0.0011(2) -0.0127(2)
O002 0.0189(7) 0.0214(7) 0.0157(7) 0.0016(5) 0.0010(6) -0.0038(6)
O003 0.0276(7) 0.0259(7) 0.0181(8) -0.0005(6) 0.0026(6) 0.0008(7)
C004 0.0142(8) 0.0182(9) 0.0161(9) -0.0020(7) 0.0025(7) 0.0003(8)
C005 0.0206(8) 0.0176(9) 0.0186(10) 0.0003(8) 0.0038(7) 0.0015(8)
C006 0.0276(10) 0.0232(10) 0.0158(10) 0.0026(8) 0.0014(8) 0.0007(9)
C007 0.0272(10) 0.0184(9) 0.0203(11) 0.0010(8) 0.0026(8) -0.0036(9)
C008 0.0174(8) 0.0198(9) 0.0174(10) 0.0001(8) 0.0012(7) -0.0011(9)
C009 0.0227(9) 0.0258(9) 0.0171(10) -0.0030(8) -0.0012(8) -0.0031(9)
C00A 0.0203(9) 0.0173(9) 0.0192(10) 0.0020(8) -0.0051(8) 0.0010(8)
C00B 0.0165(8) 0.0240(11) 0.0203(10) 0.0000(8) 0.0006(8) -0.0039(8)
C00C 0.0249(10) 0.0187(9) 0.0210(11) 0.0010(8) 0.0033(8) -0.0024(8)
C00D 0.0168(9) 0.0192(9) 0.0173(10) 0.0005(8) 0.0008(7) 0.0007(7)
C00E 0.0244(10) 0.0201(9) 0.0195(10) -0.0038(8) 0.0037(7) -0.0070(9)
C00F 0.0182(9) 0.0258(10) 0.0218(11) 0.0001(8) -0.0014(8) -0.0032(9)

loop_
_atom_type_symbol
_atom_type_description
_atom_type_scat_dispersion_real
_atom_type_scat_dispersion_imag
_atom_type_scat_source
C C 0.0181 0.0091 'International Tables Vol C Tables 4.2.6.8 and 6.1.1.4'
H H 0.0000 0.0000 'International Tables Vol C Tables 4.2.6.8 and 6.1.1.4'
Cl Cl 0.3639 0.7018 'International Tables Vol C Tables 4.2.6.8 and 6.1.1.4'
O O 0.0492 0.0322 'International Tables Vol C Tables 4.2.6.8 and 6.1.1.4'

loop_
_exptl_crystal_face_index_h
_exptl_crystal_face_index_k
_exptl_crystal_face_index_l
_exptl_crystal_face_perp_dist
0 -3 14 0.1059
1 -3 14 0.1222
0 5 -7 0.1006
1 -4 -4 0.1229
-1 4 5 0.1215
3 -2 -4 0.1588
-3 2 -2 0.1665
3 -1 3 0.1851
-3 1 6 0.1928
-1 0 -16 0.1285
2 0 -12 0.1447
3 2 -5 0.1606
3 2 5 0.1795
-3 -2 -6 0.1721
-2 -4 4 0.1625
1 3 -10 0.1217
1 0 16 0.1417
0 -5 5 0.0963
0 5 -6 0.0987
1 -4 -10 0.0955
-3 1 -11 0.1585
-3 1 -1 0.1793
0 -1 -17 0.0930
0 1 17 0.0846
0 1 -17 0.0981
-1 -4 -11 0.0886
0 -5 -7 0.0695
0 -5 -3 0.0856
0 4 8 0.0735
0 5 1 0.0735
1 -3 12 0.1270
0 -4 -12 0.0779
0 4 12 0.0724

loop_
_geom_angle_atom_site_label_1
_geom_angle_atom_site_label_2
_geom_angle_atom_site_label_3
_geom_angle
C00A O002 C00D 109.85(15)
C005 C004 C008 120.55(18)
C005 C004 C00D 118.28(18)
C008 C004 C00D 121.17(17)
C00E C005 C004 119.12(19)
C009 C006 C008 121.25(19)
C00C C007 C00B 109.93(18)
C004 C008 C006 118.51(18)
C004 C008 C00C 121.17(18)
C006 C008 C00C 120.31(18)
C006 C009 C00E 118.8(2)
O002 C00A C00F 109.18(18)
O003 C00A O002 121.48(18)
O003 C00A C00F 129.34(19)
C00D C00B C007 111.42(17)
C00F C00B C007 112.03(18)
C00F C00B C00D 101.43(16)
C008 C00C C007 111.29(16)
O002 C00D C004 107.88(16)
O002 C00D C00B 103.85(15)
C004 C00D C00B 116.45(16)
C005 C00E Cl01 119.15(16)
C005 C00E C009 121.7(2)
C009 C00E Cl01 119.11(17)
C00A C00F C00B 103.34(16)

loop_
_geom_bond_atom_site_label_1
_geom_bond_atom_site_label_2
_geom_bond_distance
Cl01 C00E 1.741(2)
O002 C00A 1.356(2)
O002 C00D 1.483(2)
O003 C00A 1.199(3)
C004 C005 1.397(3)
C004 C008 1.402(3)
C004 C00D 1.511(3)
C005 C00E 1.379(3)
C006 C008 1.406(3)
C006 C009 1.381(3)
C007 C00B 1.532(3)
C007 C00C 1.531(3)
C008 C00C 1.503(3)
C009 C00E 1.392(3)
C00A C00F 1.504(3)
C00B C00D 1.521(3)
C00B C00F 1.520(3)

loop_
_exptl_oxdiff_crystal_face_indexfrac_h
_exptl_oxdiff_crystal_face_indexfrac_k
_exptl_oxdiff_crystal_face_indexfrac_l
_exptl_oxdiff_crystal_face_x
_exptl_oxdiff_crystal_face_y
_exptl_oxdiff_crystal_face_z
0.1861 -2.8037 14.2058 0.4405 0.3748 0.8158
0.7621 -2.8410 13.5649 0.2797 0.4542 0.8459
-0.1600 4.5168 -7.4515 -0.4641 -0.7559 -0.4617
1.3973 -4.3934 -3.7649 -0.0783 0.9969 -0.0090
-1.2807 4.3497 5.2375 0.0780 -0.9917 0.1023
2.8499 -2.1447 -3.5450 -0.6422 0.7525 0.1458
-2.9448 2.0017 -2.0263 0.5770 -0.6767 -0.4573
3.1599 -0.6530 3.0175 -0.7262 0.4459 0.5233
-2.9759 0.6250 6.4145 0.8525 -0.5226 0.0090
-1.2019 0.2323 -15.9221 0.0070 -0.0058 -1.0000
2.2343 -0.4774 -12.3124 -0.7767 0.4755 -0.4131
2.6580 2.4204 -5.2637 -0.9969 -0.0783 -0.0090
2.8472 1.8138 5.3457 -0.8030 -0.0623 0.5928
-2.8248 -1.7595 -5.8667 0.7831 0.0607 -0.6190
-2.0923 -3.6603 3.8939 0.9239 0.3825 0.0090
1.3638 3.3797 -10.4358 -0.8282 -0.3435 -0.4428
1.1833 -0.1766 15.9696 -0.0058 -0.0070 1.0000
-0.0778 -4.8363 4.6016 0.5009 0.8178 0.2834
-0.0147 4.7349 -5.7159 -0.4886 -0.7978 -0.3532
0.7322 -3.8346 -10.3809 -0.0694 0.8918 -0.4471
-2.5235 0.5015 -10.6242 0.4312 -0.2630 -0.8631
-3.2022 0.6582 -1.2059 0.7701 -0.4714 -0.4298
0.0671 -0.9378 -16.8603 -0.2496 0.3613 -0.8984
-0.2073 1.0581 16.7444 0.2747 -0.3979 0.8754
0.1664 0.5977 -17.0203 -0.4045 0.0960 -0.9095
-0.5916 -3.7298 -11.0627 0.2593 0.7292 -0.6333
-0.2530 -4.5577 -7.0860 0.3104 0.8746 -0.3724
0.0800 -4.9511 -2.8408 0.3324 0.9377 -0.1015
0.3244 4.4220 7.9562 -0.3022 -0.8513 0.4288
-0.2309 5.0032 0.8161 -0.3338 -0.9423 -0.0256
1.0721 -3.1174 12.1976 0.1954 0.5546 0.8089
-0.0926 -3.6179 -11.8971 0.1030 0.7749 -0.6236
0.1344 3.5241 12.2108 -0.1006 -0.7566 0.6461
